data_2015780
loop_
_publ_author_name
'Thu\'ery, Pierre'

_publ_section_title
;\p-Stacking and hydrogen bonding in
 <i>catena</i>-poly[[(4,4'-bipyridine-\k<i>N</i>)dioxouranium(VI)]-di-\m-hydroxo]
;
_journal_coeditor_code DN3033
_journal_issue 2
_journal_name_full 'Acta Crystallographica Section C'
_journal_page_first m54
_journal_page_last m56
_journal_paper_doi 10.1107/S0108270106054412
_journal_volume 63
_journal_year 2007
_chemical_formula_iupac '[U O2 (O H)2 (C10 H8 N2)]'
_chemical_formula_moiety 'C10 H10 N2 O4 U'
_chemical_formula_sum 'C10 H10 N2 O4 U'
_chemical_formula_weight 460.23
_chemical_name_systematic
;
catena-poly[[(4,4'-bipyridine-\kN)dioxouranium(VI)]-di-\m-hydroxo]
;
_space_group_IT_number 19
_symmetry_cell_setting orthorhombic
_symmetry_space_group_name_Hall 'P 2ac 2ab'
_symmetry_space_group_name_H-M 'P 21 21 21'
_atom_sites_solution_hydrogens geom
_atom_sites_solution_primary direct
_atom_sites_solution_secondary difmap
_audit_creation_method SHELXL-97
_cell_angle_alpha 90.00
_cell_angle_beta 90.00
_cell_angle_gamma 90.00
_cell_formula_units_Z 4
_cell_length_a 7.3964(4)
_cell_length_b 10.8144(7)
_cell_length_c 14.0800(11)
_cell_measurement_reflns_used 14902
_cell_measurement_temperature 110(2)
_cell_measurement_theta_max 25.67
_cell_measurement_theta_min 2.89
_cell_volume 1126.23(13)
_computing_cell_refinement 'HKL2000 (Otwinowski & Minor, 1997)'
_computing_data_collection 'COLLECT (Nonius, 1998)'
_computing_data_reduction HKL2000
_computing_molecular_graphics 'SHELXTL (Bruker, 1999)'
_computing_publication_material 'SHELXTL (Bruker, 1999) and PLATON (Spek, 2003)'
_computing_structure_refinement 'SHELXL97 (Sheldrick, 1997)'
_computing_structure_solution 'SHELXS97 (Sheldrick, 1997)'
_diffrn_ambient_temperature 100(2)
_diffrn_measured_fraction_theta_full 0.996
_diffrn_measured_fraction_theta_max 0.996
_diffrn_measurement_device_type 'Nonius KappaCCD area-detector'
_diffrn_measurement_method 'two \f and one \w scan with 2\% steps'
_diffrn_radiation_monochromator graphite
_diffrn_radiation_source 'fine-focus sealed tube'
_diffrn_radiation_type MoK\a
_diffrn_radiation_wavelength 0.71073
_diffrn_reflns_av_R_equivalents 0.0682
_diffrn_reflns_av_sigmaI/netI 0.0323
_diffrn_reflns_limit_h_max 9
_diffrn_reflns_limit_h_min -8
_diffrn_reflns_limit_k_max 13
_diffrn_reflns_limit_k_min -13
_diffrn_reflns_limit_l_max 17
_diffrn_reflns_limit_l_min -17
_diffrn_reflns_number 14902
_diffrn_reflns_theta_full 25.67
_diffrn_reflns_theta_max 25.67
_diffrn_reflns_theta_min 2.89
_diffrn_standards_decay_% 0
_diffrn_standards_interval_time 0
_diffrn_standards_number 0
_exptl_absorpt_coefficient_mu 14.416
_exptl_absorpt_correction_T_max 0.421
_exptl_absorpt_correction_T_min 0.213
_exptl_absorpt_correction_type multi-scan
_exptl_absorpt_process_details '(SCALEPACK; Otwinowski & Minor, 1997)'
_exptl_crystal_colour 'translucent light yellow'
_exptl_crystal_density_diffrn 2.714
_exptl_crystal_density_method 'not measured'
_exptl_crystal_description irregular
_exptl_crystal_F_000 832
_exptl_crystal_size_max 0.10
_exptl_crystal_size_mid 0.10
_exptl_crystal_size_min 0.06
_refine_diff_density_max 2.655
_refine_diff_density_min -1.408
_refine_ls_abs_structure_details 'Flack (1983), 875 Friedel pairs'
_refine_ls_abs_structure_Flack 0.02(3)
_refine_ls_extinction_method none
_refine_ls_goodness_of_fit_ref 1.104
_refine_ls_hydrogen_treatment constr
_refine_ls_matrix_type full
_refine_ls_number_parameters 155
_refine_ls_number_reflns 2123
_refine_ls_number_restraints 0
_refine_ls_restrained_S_all 1.104
_refine_ls_R_factor_all 0.0387
_refine_ls_R_factor_gt 0.0331
_refine_ls_shift/su_max 0.001
_refine_ls_shift/su_mean 0.000
_refine_ls_structure_factor_coef Fsqd
_refine_ls_weighting_details 'calc w=1/[\s^2^(Fo^2^)+(0.0482P)^2^+4.3193P] where P=(Fo^2^+2Fc^2^)/3'
_refine_ls_weighting_scheme calc
_refine_ls_wR_factor_gt 0.0833
_refine_ls_wR_factor_ref 0.0857
_reflns_number_gt 1901
_reflns_number_total 2123
_reflns_threshold_expression I>2\s(I)
_cod_data_source_file dn3033.cif
_cod_data_source_block I
_cod_database_code 2015780
_cod_database_fobs_code 2015780

loop_
_symmetry_equiv_pos_as_xyz
'x, y, z'
'-x+1/2, -y, z+1/2'
'-x, y+1/2, -z+1/2'
'x+1/2, -y+1/2, -z'

loop_
_atom_site_type_symbol
_atom_site_label
_atom_site_fract_x
_atom_site_fract_y
_atom_site_fract_z
_atom_site_U_iso_or_equiv
_atom_site_adp_type
_atom_site_calc_flag
_atom_site_refinement_flags
_atom_site_occupancy
U U1 0.12272(4) 0.24487(3) 0.95909(2) 0.01885(14) Uani d . 1
O O1 0.1161(10) 0.0794(6) 0.9718(5) 0.0251(15) Uani d . 1
O O2 0.1297(11) 0.4078(5) 0.9374(4) 0.0232(14) Uani d . 1
O O3 0.4268(8) 0.2249(6) 0.9123(5) 0.0236(16) Uani d . 1
H H3 0.4712 0.2532 0.8605 0.028 Uiso d R 1
O O4 0.3196(7) 0.2609(7) 1.0891(5) 0.0268(15) Uani d . 1
H H4 0.2869 0.2413 1.1407 0.032 Uiso d R 1
N N1 0.1216(11) 0.2327(7) 0.7737(5) 0.0191(16) Uani d . 1
N N2 0.1070(12) 0.2269(9) 0.2699(6) 0.029(2) Uani d . 1
C C1 0.1657(14) 0.1307(9) 0.7260(8) 0.028(3) Uani d . 1
H H1 0.1972 0.0607 0.7606 0.034 Uiso calc R 1
C C2 0.1674(14) 0.1232(10) 0.6282(9) 0.029(3) Uani d . 1
H H2 0.1995 0.0501 0.5976 0.034 Uiso calc R 1
C C3 0.1192(14) 0.2289(8) 0.5760(8) 0.020(2) Uani d . 1
C C4 0.0827(16) 0.3382(10) 0.6250(9) 0.029(3) Uani d . 1
H H4A 0.0610 0.4113 0.5922 0.035 Uiso calc R 1
C C5 0.0794(14) 0.3359(10) 0.7238(9) 0.029(3) Uani d . 1
H H5 0.0473 0.4073 0.7565 0.035 Uiso calc R 1
C C6 0.1200(14) 0.2273(10) 0.4678(8) 0.026(2) Uani d . 1
C C7 0.0688(13) 0.1214(9) 0.4189(8) 0.021(2) Uani d . 1
H H7 0.0385 0.0492 0.4511 0.025 Uiso calc R 1
C C8 0.0642(17) 0.1265(11) 0.3213(9) 0.038(3) Uani d . 1
H H8 0.0291 0.0557 0.2887 0.045 Uiso calc R 1
C C9 0.1615(15) 0.3257(12) 0.3201(9) 0.036(3) Uani d . 1
H H9 0.2002 0.3946 0.2862 0.043 Uiso calc R 1
C C10 0.1647(14) 0.3330(10) 0.4176(10) 0.028(3) Uani d . 1
H H10 0.1956 0.4060 0.4485 0.034 Uiso calc R 1

loop_
_atom_site_aniso_label
_atom_site_aniso_U_11
_atom_site_aniso_U_22
_atom_site_aniso_U_33
_atom_site_aniso_U_12
_atom_site_aniso_U_13
_atom_site_aniso_U_23
U1 0.01501(19) 0.02211(19) 0.0194(2) -0.0010(3) 0.00060(15) -0.00082(18)
O1 0.022(4) 0.029(3) 0.024(4) 0.001(4) 0.014(5) 0.002(3)
O2 0.021(3) 0.030(3) 0.019(4) -0.005(4) -0.003(4) 0.005(3)
O3 0.019(3) 0.038(4) 0.013(3) 0.002(3) -0.004(3) -0.003(4)
O4 0.017(3) 0.042(4) 0.022(3) -0.001(3) 0.004(3) 0.004(4)
N1 0.022(4) 0.018(3) 0.017(4) -0.005(5) 0.002(4) -0.001(3)
N2 0.023(4) 0.045(6) 0.019(5) 0.005(5) -0.004(4) -0.009(4)
C1 0.024(7) 0.027(5) 0.034(7) 0.003(4) 0.006(5) 0.006(5)
C2 0.028(7) 0.030(5) 0.027(6) 0.003(4) 0.002(5) -0.003(5)
C3 0.012(4) 0.016(4) 0.032(5) -0.009(5) -0.007(5) 0.004(4)
C4 0.035(8) 0.028(5) 0.024(6) 0.007(5) 0.002(6) 0.003(5)
C5 0.028(7) 0.030(5) 0.028(7) 0.013(4) -0.002(5) -0.002(5)
C6 0.019(5) 0.029(5) 0.029(6) -0.001(5) 0.012(6) 0.004(5)
C7 0.016(5) 0.029(5) 0.017(5) 0.003(4) 0.002(4) 0.003(5)
C8 0.046(8) 0.038(6) 0.030(7) 0.004(5) -0.006(6) -0.010(6)
C9 0.017(6) 0.059(8) 0.031(7) 0.015(5) 0.001(5) 0.004(6)
C10 0.016(6) 0.030(6) 0.038(7) 0.002(4) 0.006(5) -0.004(6)

loop_
_atom_type_symbol
_atom_type_description
_atom_type_scat_dispersion_real
_atom_type_scat_dispersion_imag
_atom_type_scat_source
C C 0.0033 0.0016 'International Tables Vol C Tables 4.2.6.8 and 6.1.1.4'
H H 0.0000 0.0000 'International Tables Vol C Tables 4.2.6.8 and 6.1.1.4'
O O 0.0106 0.0060 'International Tables Vol C Tables 4.2.6.8 and 6.1.1.4'
U U -9.6767 9.6646 'International Tables Vol C Tables 4.2.6.8 and 6.1.1.4'
N N 0.0061 0.0033 'International Tables Vol C Tables 4.2.6.8 and 6.1.1.4'

loop_
_geom_angle_atom_site_label_1
_geom_angle_atom_site_label_2
_geom_angle_atom_site_label_3
_geom_angle_site_symmetry_1
_geom_angle_site_symmetry_3
_geom_angle
_geom_angle_publ_flag
O1 U1 O2 . . 175.9(3) yes
O3 U1 O4 . . 68.4(2) yes
O4 U1 O3 . 4_457 76.7(2) yes
O3 U1 O4 4_457 4_457 68.6(2) yes
O4 U1 N1 4_457 . 72.9(2) yes
N1 U1 O3 . . 73.7(2) yes
U1 O3 U1 . 4_557 111.2(3) yes
U1 O4 U1 . 4_557 111.5(3) yes
O2 U1 O3 . 4_457 90.7(3) ?
O1 U1 O3 . 4_457 92.6(3) ?
O2 U1 O4 . 4_457 90.2(3) ?
O1 U1 O4 . 4_457 88.7(3) ?
O2 U1 O4 . . 92.4(3) ?
O1 U1 O4 . . 90.7(3) ?
O4 U1 O4 4_457 . 145.28(16) ?
O2 U1 O3 . . 90.9(3) ?
O1 U1 O3 . . 87.9(3) ?
O3 U1 O3 4_457 . 145.15(16) ?
O4 U1 O3 4_457 . 146.2(2) ?
O2 U1 N1 . . 83.1(2) ?
O1 U1 N1 . . 92.8(3) ?
O3 U1 N1 4_457 . 141.0(2) ?
O4 U1 N1 . . 141.7(2) ?
U1 O3 H3 4_557 . 111.8 ?
U1 O3 H3 . . 124.9 ?
U1 O4 H4 4_557 . 123.3 ?
U1 O4 H4 . . 120.4 ?
C1 N1 C5 . . 118.5(9) ?
C1 N1 U1 . . 123.0(7) ?
C5 N1 U1 . . 118.5(6) ?
C9 N2 C8 . . 115.5(10) ?
N1 C1 C2 . . 123.7(10) ?
N1 C1 H1 . . 118.2 ?
C2 C1 H1 . . 118.2 ?
C1 C2 C3 . . 118.2(10) ?
C1 C2 H2 . . 120.9 ?
C3 C2 H2 . . 120.9 ?
C4 C3 C2 . . 118.7(10) ?
C4 C3 C6 . . 120.3(9) ?
C2 C3 C6 . . 120.9(9) ?
C5 C4 C3 . . 118.9(10) ?
C5 C4 H4A . . 120.6 ?
C3 C4 H4A . . 120.6 ?
N1 C5 C4 . . 121.9(10) ?
N1 C5 H5 . . 119.0 ?
C4 C5 H5 . . 119.0 ?
C10 C6 C7 . . 119.4(11) ?
C10 C6 C3 . . 120.2(9) ?
C7 C6 C3 . . 120.3(10) ?
C8 C7 C6 . . 118.0(11) ?
C8 C7 H7 . . 121.0 ?
C6 C7 H7 . . 121.0 ?
N2 C8 C7 . . 124.4(11) ?
N2 C8 H8 . . 117.8 ?
C7 C8 H8 . . 117.8 ?
N2 C9 C10 . . 125.1(12) ?
N2 C9 H9 . . 117.4 ?
C10 C9 H9 . . 117.4 ?
C9 C10 C6 . . 117.3(11) ?
C9 C10 H10 . . 121.3 ?
C6 C10 H10 . . 121.3 ?

loop_
_geom_bond_atom_site_label_1
_geom_bond_atom_site_label_2
_geom_bond_site_symmetry_2
_geom_bond_distance
_geom_bond_publ_flag
U1 O1 . 1.799(7) yes
U1 O2 . 1.790(6) yes
U1 O3 . 2.353(6) yes
U1 O4 . 2.345(7) yes
U1 O3 4_457 2.343(6) yes
U1 O4 4_457 2.343(6) yes
U1 N1 . 2.614(7) yes
U1 U1 4_557 3.8750(3) ?
U1 U1 4_457 3.8750(3) ?
O3 U1 4_557 2.343(6) ?
O3 H3 . 0.8563 ?
O4 U1 4_557 2.343(5) ?
O4 H4 . 0.7952 ?
N1 C1 . 1.332(13) ?
N1 C5 . 1.355(12) ?
N2 C9 . 1.343(15) ?
N2 C8 . 1.342(16) ?
C1 C2 . 1.380(17) ?
C1 H1 . 0.9300 ?
C2 C3 . 1.405(15) ?
C2 H2 . 0.9300 ?
C3 C4 . 1.396(14) ?
C3 C6 . 1.523(15) ?
C4 C5 . 1.391(18) ?
C4 H4A . 0.9300 ?
C5 H5 . 0.9300 ?
C6 C10 . 1.384(14) ?
C6 C7 . 1.390(15) ?
C7 C8 . 1.376(17) ?
C7 H7 . 0.9300 ?
C8 H8 . 0.9300 ?
C9 C10 . 1.375(18) ?
C9 H9 . 0.9300 ?
C10 H10 . 0.9300 ?

loop_
_geom_hbond_atom_site_label_D
_geom_hbond_atom_site_label_H
_geom_hbond_atom_site_label_A
_geom_hbond_site_symmetry_A
_geom_hbond_distance_DH
_geom_hbond_distance_HA
_geom_hbond_distance_DA
_geom_hbond_angle_DHA
O3 H3 N2 4_556 0.86 2.10 2.938(11) 164
O4 H4 N2 1_556 0.80 2.26 3.015(11) 159
